data_7131743
loop_
_publ_author_name
'Okayasu, Yoshinori'
'Miyahara, Takuya'
'Shimada, Rintaro'
'Nagai, Yuki'
'Sakamoto, Akira'
'Abe, Jiro'
'Kobayashi, Yoichi'

_publ_section_title
;
 Photochromic dinuclear iridium(III) complexes having phenoxyl-imidazolyl
 radical complex derivatives.
;
_journal_name_full 'Chemical communications (Cambridge, England)'
_journal_paper_doi 10.1039/d3cc02208k
_journal_year 2023
_chemical_formula_sum 'C110 H68 Cl6 Ir2 N8 O4'
_chemical_formula_weight 2162.94
_space_group_crystal_system orthorhombic
_space_group_IT_number 43
_space_group_name_Hall 'F 2 -2d'
_space_group_name_H-M_alt 'F d d 2'
_atom_sites_solution_hydrogens geom
_audit_creation_method SHELXL-2018/3
_audit_update_record
;
2023-03-01 deposited with the CCDC.	2023-06-20 downloaded from the CCDC.
;
_cell_angle_alpha 90
_cell_angle_beta 90
_cell_angle_gamma 90
_cell_formula_units_Z 8
_cell_length_a 26.0785(8)
_cell_length_b 31.5718(8)
_cell_length_c 22.0025(7)
_cell_measurement_reflns_used 9502
_cell_measurement_temperature 90(2)
_cell_measurement_theta_max 30.2392
_cell_measurement_theta_min 2.4222
_cell_volume 18115.7(9)
_computing_structure_refinement 'SHELXL-2018/3 (Sheldrick, 2018)'
_computing_structure_solution 'SHELXT 2014/5 (Sheldrick, 2014)'
_diffrn_ambient_temperature 90(2)
_diffrn_measured_fraction_theta_full 0.993
_diffrn_measured_fraction_theta_max 0.993
_diffrn_measurement_device_type 'Bruker D8 goniometer'
_diffrn_measurement_method 'omega scans'
_diffrn_radiation_type MoK\a
_diffrn_radiation_wavelength 0.71073
_diffrn_reflns_av_R_equivalents 0.0262
_diffrn_reflns_av_unetI/netI 0.0256
_diffrn_reflns_Laue_measured_fraction_full 0.993
_diffrn_reflns_Laue_measured_fraction_max 0.993
_diffrn_reflns_limit_h_max 31
_diffrn_reflns_limit_h_min -31
_diffrn_reflns_limit_k_max 37
_diffrn_reflns_limit_k_min -36
_diffrn_reflns_limit_l_max 26
_diffrn_reflns_limit_l_min -26
_diffrn_reflns_number 64523
_diffrn_reflns_point_group_measured_fraction_full 0.981
_diffrn_reflns_point_group_measured_fraction_max 0.981
_diffrn_reflns_theta_full 25.000
_diffrn_reflns_theta_max 25.027
_diffrn_reflns_theta_min 2.256
_diffrn_source 'sealed tube'
_exptl_absorpt_coefficient_mu 3.113
_exptl_absorpt_correction_type multi-scan
_exptl_crystal_colour yellow
_exptl_crystal_density_diffrn 1.518
_exptl_crystal_description block
_exptl_crystal_F_000 8224
_exptl_crystal_size_max 0.328
_exptl_crystal_size_mid 0.258
_exptl_crystal_size_min 0.095
_exptl_transmission_factor_max 0.746200
_exptl_transmission_factor_min 0.608400
_refine_diff_density_max 1.347
_refine_diff_density_min -1.580
_refine_diff_density_rms 0.090
_refine_ls_abs_structure_details
;
 Flack x determined using 3611 quotients [(I+)-(I-)]/[(I+)+(I-)]
 (Parsons, Flack and Wagner, Acta Cryst. B69 (2013) 249-259).
;
_refine_ls_abs_structure_Flack 0.010(2)
_refine_ls_extinction_method none
_refine_ls_goodness_of_fit_ref 0.760
_refine_ls_hydrogen_treatment constr
_refine_ls_matrix_type full
_refine_ls_number_parameters 587
_refine_ls_number_reflns 7866
_refine_ls_number_restraints 14
_refine_ls_restrained_S_all 0.760
_refine_ls_R_factor_all 0.0249
_refine_ls_R_factor_gt 0.0243
_refine_ls_shift/su_max 0.002
_refine_ls_shift/su_mean 0.000
_refine_ls_structure_factor_coef Fsqd
_refine_ls_weighting_details 'w=1/[\s^2^(Fo^2^)+(0.1000P)^2^] where P=(Fo^2^+2Fc^2^)/3'
_refine_ls_weighting_scheme calc
_refine_ls_wR_factor_gt 0.0793
_refine_ls_wR_factor_ref 0.0806
_reflns_Friedel_coverage 0.920
_reflns_Friedel_fraction_full 0.968
_reflns_Friedel_fraction_max 0.968
_reflns_number_gt 7712
_reflns_number_total 7866
_reflns_threshold_expression 'I > 2\s(I)'
_cod_data_source_file d3cc02208k2.cif
_cod_data_source_block mo_220725PIC4Ir2Cl2_0ma_a
_cod_depositor_comments
;
The following automatic conversions were performed:

data item '_exptl_absorpt_correction_type' value 'Multi-Scan' was
changed to 'multi-scan' in accordance with the
/home/data/users/saulius/crontab/automatic-downloads/rss-feeds/RSC/lib/dictionaries/cif_core.dic
dictionary named 'cif_core.dic' version 2.4.2 last updated on
2011-04-26.

Automatic conversion script
Id: cif_fix_values 8170 2020-07-09 18:12:32Z antanas 
;
_cod_database_code 7131743
_shelx_shelxl_version_number 2018/3
_shelx_space_group_comment
;
The symmetry employed for this shelxl refinement is uniquely defined
by the following loop, which should always be used as a source of
symmetry information in preference to the above space-group names.
They are only intended as comments.
;

loop_
_space_group_symop_operation_xyz
'x, y, z'
'-x, -y, z'
'x+1/4, -y+1/4, z+1/4'
'-x+1/4, y+1/4, z+1/4'
'x, y+1/2, z+1/2'
'-x, -y+1/2, z+1/2'
'x+1/4, -y+3/4, z+3/4'
'-x+1/4, y+3/4, z+3/4'
'x+1/2, y, z+1/2'
'-x+1/2, -y, z+1/2'
'x+3/4, -y+1/4, z+3/4'
'-x+3/4, y+1/4, z+3/4'
'x+1/2, y+1/2, z'
'-x+1/2, -y+1/2, z'
'x+3/4, -y+3/4, z+1/4'
'-x+3/4, y+3/4, z+1/4'

loop_
_atom_site_label
_atom_site_type_symbol
_atom_site_fract_x
_atom_site_fract_y
_atom_site_fract_z
_atom_site_U_iso_or_equiv
_atom_site_adp_type
_atom_site_occupancy
_atom_site_site_symmetry_order
_atom_site_calc_flag
_atom_site_refinement_flags_posn
_atom_site_refinement_flags_adp
_atom_site_refinement_flags_occupancy
_atom_site_disorder_assembly
_atom_site_disorder_group
Cl2 Cl 0.5995(2) 0.77845(16) 0.2562(2) 0.0817(8) Uani 0.610(4) 1 d D U P A 1
Cl4 Cl 0.6507(2) 0.77554(16) 0.3709(3) 0.0817(8) Uani 0.610(4) 1 d D U P A 1
Cl3 Cl 0.6410(4) 0.7855(3) 0.3087(4) 0.0817(8) Uani 0.390(4) 1 d D . P A 2
Cl5 Cl 0.5789(4) 0.7490(3) 0.4030(4) 0.0817(8) Uani 0.390(4) 1 d D . P A 2
Ir1 Ir 0.45905(2) 0.55060(2) 0.56964(2) 0.01609(10) Uani 1 1 d . . . . .
O1 O 0.4118(2) 0.58692(18) 0.1406(2) 0.0429(14) Uani 1 1 d . . . . .
C1 C 0.4764(2) 0.61260(18) 0.5696(4) 0.0210(11) Uani 1 1 d . . . . .
N1 N 0.46327(18) 0.5598(2) 0.4768(3) 0.0166(12) Uani 1 1 d . . . . .
Cl1 Cl 0.55147(5) 0.52870(4) 0.57235(8) 0.0186(3) Uani 1 1 d . . . . .
N3 N 0.4443(3) 0.55034(15) 0.6623(3) 0.0187(12) Uani 1 1 d . . . . .
C3 C 0.4967(3) 0.6819(2) 0.6117(3) 0.0302(15) Uani 1 1 d . . . . .
H3 H 0.499870 0.699900 0.646144 0.036 Uiso 1 1 calc R U . . .
N4 N 0.4329(2) 0.55763(18) 0.7605(2) 0.0218(12) Uani 1 1 d . . . . .
C4 C 0.5063(3) 0.6978(2) 0.5536(4) 0.0279(16) Uani 1 1 d . . . . .
H4 H 0.517195 0.726325 0.548725 0.033 Uiso 1 1 calc R U . . .
C9 C 0.5173(3) 0.6462(2) 0.3192(5) 0.0407(17) Uani 1 1 d . . . . .
H9 H 0.544719 0.626540 0.323108 0.049 Uiso 1 1 calc R U . . .
C8 C 0.5195(4) 0.6774(3) 0.2750(5) 0.058(3) Uani 1 1 d . . . . .
H8 H 0.548321 0.678566 0.248742 0.070 Uiso 1 1 calc R U . . .
C7 C 0.4809(4) 0.7067(2) 0.2683(4) 0.041(2) Uani 1 1 d . . . . .
H7 H 0.482908 0.727868 0.237733 0.049 Uiso 1 1 calc R U . . .
C6 C 0.4856(2) 0.63037(19) 0.5112(3) 0.0200(12) Uani 1 1 d . . . . .
C5 C 0.5002(2) 0.6723(2) 0.5032(3) 0.0252(14) Uani 1 1 d . . . . .
H5 H 0.505805 0.683283 0.463522 0.030 Uiso 1 1 calc R U . . .
C49 C 0.4542(2) 0.5683(2) 0.8205(4) 0.0223(13) Uani 1 1 d . . . . .
C40 C 0.3915(2) 0.55405(18) 0.6753(3) 0.0190(12) Uani 1 1 d . . . . .
C15 C 0.4503(3) 0.5411(3) 0.4254(3) 0.0195(13) Uani 1 1 d . . . . .
C42 C 0.4688(3) 0.5536(2) 0.7161(4) 0.0216(17) Uani 1 1 d . . . . .
C45 C 0.6083(3) 0.5641(2) 0.7591(3) 0.0274(15) Uani 1 1 d . . . . .
H45 H 0.642308 0.561310 0.744168 0.033 Uiso 1 1 calc R U . . .
C48 C 0.5111(2) 0.56898(18) 0.8040(3) 0.0196(13) Uani 1 1 d . . . . .
C44 C 0.5689(3) 0.5561(2) 0.7207(3) 0.0238(14) Uani 1 1 d . . . . .
H44 H 0.575081 0.549046 0.679341 0.029 Uiso 1 1 calc R U . . .
C10 C 0.4758(3) 0.6435(2) 0.3573(3) 0.0231(13) Uani 1 1 d . . . . .
C11 C 0.4358(3) 0.6735(2) 0.3521(3) 0.0259(14) Uani 1 1 d . . . . .
H11 H 0.407168 0.672642 0.378766 0.031 Uiso 1 1 calc R U . . .
C12 C 0.4391(3) 0.7047(2) 0.3067(3) 0.0266(16) Uani 1 1 d . . . . .
H12 H 0.412149 0.724773 0.302448 0.032 Uiso 1 1 calc R U . . .
C13 C 0.4703(3) 0.6074(2) 0.3997(3) 0.0228(13) Uani 1 1 d . . . . .
C14 C 0.4753(2) 0.60190(18) 0.4612(3) 0.0191(12) Uani 1 1 d . . . . .
C16 C 0.4265(2) 0.5022(2) 0.4010(2) 0.0194(12) Uani 1 1 d . . . . .
C41 C 0.3847(3) 0.5589(2) 0.7363(3) 0.0234(13) Uani 1 1 d . . . . .
C17 C 0.4130(3) 0.4636(2) 0.4261(3) 0.0239(12) Uani 1 1 d . . . . .
H17 H 0.420260 0.457535 0.467565 0.029 Uiso 1 1 calc R U . . .
C18 C 0.3885(3) 0.4336(2) 0.3893(3) 0.0267(14) Uani 1 1 d . . . . .
H18 H 0.378209 0.407330 0.406295 0.032 Uiso 1 1 calc R U . . .
C47 C 0.5518(3) 0.5788(2) 0.8422(3) 0.0271(14) Uani 1 1 d . . . . .
H47 H 0.545744 0.587002 0.883057 0.033 Uiso 1 1 calc R U . . .
C19 C 0.3791(3) 0.4417(2) 0.3283(4) 0.0286(15) Uani 1 1 d . . . . .
H19 H 0.362745 0.420840 0.304005 0.034 Uiso 1 1 calc R U . . .
C54 C 0.4353(3) 0.6114(2) 0.8403(3) 0.0273(14) Uani 1 1 d . . . . .
H54 H 0.436038 0.633996 0.811724 0.033 Uiso 1 1 calc R U . . .
C43 C 0.5191(3) 0.5586(2) 0.7433(3) 0.0235(14) Uani 1 1 d . . . . .
C52 C 0.4147(3) 0.5860(3) 0.9427(3) 0.0373(17) Uani 1 1 d . . . . .
C53 C 0.4178(3) 0.6191(2) 0.8951(3) 0.0308(15) Uani 1 1 d . . . . .
H53 H 0.406760 0.646982 0.904712 0.037 Uiso 1 1 calc R U . . .
C51 C 0.4285(3) 0.5427(3) 0.9229(3) 0.0341(17) Uani 1 1 d . . . . .
H51 H 0.425800 0.520007 0.951082 0.041 Uiso 1 1 calc R U . . .
C46 C 0.6013(3) 0.5764(2) 0.8200(4) 0.0300(14) Uani 1 1 d . . . . .
H46 H 0.629837 0.582801 0.845211 0.036 Uiso 1 1 calc R U . . .
O2 O 0.3986(3) 0.5934(3) 0.9937(3) 0.0597(19) Uani 1 1 d . . . . .
C2 C 0.4824(3) 0.6399(2) 0.6191(3) 0.0251(14) Uani 1 1 d . . . . .
H2 H 0.476503 0.629380 0.658971 0.030 Uiso 1 1 calc R U . . .
N2 N 0.4542(2) 0.56886(18) 0.3785(3) 0.0214(12) Uani 1 1 d . . . . .
C29 C 0.2744(2) 0.5605(2) 0.5775(3) 0.0256(14) Uani 1 1 d . . . . .
H29 H 0.238039 0.559307 0.580224 0.031 Uiso 1 1 calc R U . . .
C28 C 0.3046(3) 0.5551(2) 0.6281(3) 0.0260(15) Uani 1 1 d . . . . .
H28 H 0.288943 0.550762 0.666598 0.031 Uiso 1 1 calc R U . . .
C27 C 0.3882(2) 0.5792(2) 0.2992(3) 0.0240(13) Uani 1 1 d . . . . .
H27 H 0.363540 0.587911 0.328374 0.029 Uiso 1 1 calc R U . . .
C26 C 0.3817(3) 0.5893(2) 0.2413(3) 0.0264(13) Uani 1 1 d . . . . .
H26 H 0.351134 0.603596 0.229815 0.032 Uiso 1 1 calc R U . . .
C25 C 0.4198(3) 0.5794(2) 0.1938(3) 0.0288(15) Uani 1 1 d . . . . .
C24 C 0.4688(3) 0.5616(3) 0.2153(4) 0.0317(16) Uani 1 1 d . . . . .
H24 H 0.495901 0.557156 0.187081 0.038 Uiso 1 1 calc R U . . .
C23 C 0.4757(3) 0.5515(2) 0.2729(3) 0.0260(15) Uani 1 1 d . . . . .
H23 H 0.508812 0.542375 0.285188 0.031 Uiso 1 1 calc R U . . .
C22 C 0.4345(2) 0.55376(17) 0.3198(4) 0.0214(13) Uani 1 1 d . . . . .
C21 C 0.4164(2) 0.50956(18) 0.3388(3) 0.0217(13) Uani 1 1 d . . . . .
C20 C 0.3932(3) 0.4800(2) 0.3025(3) 0.0256(14) Uani 1 1 d . . . . .
H20 H 0.387037 0.485515 0.260670 0.031 Uiso 1 1 calc R U . . .
C39 C 0.3226(3) 0.5408(3) 0.8187(4) 0.0413(18) Uani 1 1 d . . . . .
H39 H 0.339187 0.514275 0.823975 0.050 Uiso 1 1 calc R U . . .
C38 C 0.2815(4) 0.5522(4) 0.8553(6) 0.065(4) Uani 1 1 d . . . . .
H38 H 0.270555 0.533300 0.886299 0.078 Uiso 1 1 calc R U . . .
C37 C 0.2566(3) 0.5897(3) 0.8478(5) 0.058(3) Uani 1 1 d . . . . .
H37 H 0.228684 0.596831 0.873658 0.069 Uiso 1 1 calc R U . . .
C36 C 0.2718(4) 0.6170(3) 0.8030(4) 0.054(2) Uani 1 1 d . . . . .
H36 H 0.254350 0.643136 0.797143 0.065 Uiso 1 1 calc R U . . .
C35 C 0.3131(3) 0.6061(3) 0.7660(4) 0.0414(18) Uani 1 1 d . . . . .
H35 H 0.323464 0.624884 0.734620 0.050 Uiso 1 1 calc R U . . .
C34 C 0.3390(2) 0.5691(2) 0.7740(3) 0.0268(14) Uani 1 1 d . . . . .
C33 C 0.3576(3) 0.55580(19) 0.6237(3) 0.0195(13) Uani 1 1 d . . . . .
C32 C 0.3830(2) 0.56057(18) 0.5670(4) 0.0197(11) Uani 1 1 d . . . . .
C31 C 0.3511(3) 0.5679(2) 0.5164(3) 0.0214(13) Uani 1 1 d . . . . .
H31 H 0.366187 0.572871 0.477754 0.026 Uiso 1 1 calc R U . . .
C30 C 0.2990(3) 0.5681(2) 0.5215(4) 0.0285(16) Uani 1 1 d . . . . .
H30 H 0.278756 0.573351 0.486450 0.034 Uiso 1 1 calc R U . . .
C55 C 0.6096(6) 0.7451(4) 0.3232(7) 0.085(3) Uani 1 1 d . . . . .
C50 C 0.4447(3) 0.5345(2) 0.8663(3) 0.0282(14) Uani 1 1 d . . . . .
H50 H 0.450411 0.505879 0.854962 0.034 Uiso 1 1 calc R U . . .

loop_
_atom_site_aniso_label
_atom_site_aniso_U_11
_atom_site_aniso_U_22
_atom_site_aniso_U_33
_atom_site_aniso_U_23
_atom_site_aniso_U_13
_atom_site_aniso_U_12
Cl2 0.106(2) 0.0609(16) 0.0785(17) 0.0018(14) 0.0134(16) 0.0092(16)
Cl4 0.106(2) 0.0609(16) 0.0785(17) 0.0018(14) 0.0134(16) 0.0092(16)
Cl3 0.106(2) 0.0609(16) 0.0785(17) 0.0018(14) 0.0134(16) 0.0092(16)
Cl5 0.106(2) 0.0609(16) 0.0785(17) 0.0018(14) 0.0134(16) 0.0092(16)
Ir1 0.01677(13) 0.01576(14) 0.01575(13) -0.00047(8) -0.00107(9) 0.00012(7)
O1 0.069(4) 0.037(3) 0.023(3) 0.006(2) -0.003(3) 0.015(3)
C1 0.017(2) 0.020(3) 0.026(3) -0.002(3) -0.003(3) 0.002(2)
N1 0.018(3) 0.012(2) 0.020(3) 0.004(3) 0.000(2) -0.0007(19)
Cl1 0.0182(6) 0.0179(6) 0.0196(6) -0.0013(7) 0.0013(7) -0.0009(5)
N3 0.013(3) 0.022(3) 0.021(3) -0.0017(18) -0.002(3) -0.0007(17)
C3 0.041(4) 0.016(3) 0.034(4) -0.011(3) -0.010(3) 0.001(3)
N4 0.023(3) 0.027(3) 0.015(3) 0.001(2) 0.000(2) -0.005(2)
C4 0.027(4) 0.022(4) 0.035(4) -0.001(2) -0.007(3) 0.001(2)
C9 0.042(4) 0.028(3) 0.052(4) 0.016(4) 0.016(4) 0.005(3)
C8 0.077(7) 0.047(5) 0.051(5) 0.025(4) 0.038(5) 0.012(5)
C7 0.055(5) 0.029(4) 0.038(4) 0.015(3) 0.020(4) 0.010(3)
C6 0.019(3) 0.019(3) 0.022(3) 0.001(2) 0.001(2) 0.002(2)
C5 0.023(3) 0.018(3) 0.034(4) -0.001(3) -0.001(3) 0.002(2)
C49 0.030(3) 0.019(4) 0.018(3) 0.000(3) -0.001(3) 0.001(2)
C40 0.015(3) 0.019(3) 0.023(3) -0.002(2) 0.005(2) 0.004(2)
C15 0.025(3) 0.022(3) 0.012(3) 0.005(3) 0.002(3) 0.004(3)
C42 0.022(3) 0.017(4) 0.026(5) -0.004(2) -0.007(3) -0.003(2)
C45 0.026(4) 0.026(4) 0.031(4) 0.003(3) 0.000(3) -0.004(3)
C48 0.025(3) 0.013(3) 0.021(3) 0.001(2) -0.003(2) -0.003(2)
C44 0.020(3) 0.022(3) 0.030(4) 0.001(3) 0.002(3) 0.000(2)
C10 0.025(3) 0.014(3) 0.030(3) 0.003(2) -0.002(3) 0.003(2)
C11 0.024(3) 0.022(3) 0.031(4) 0.001(3) 0.000(3) 0.004(2)
C12 0.033(4) 0.020(3) 0.028(4) 0.003(3) 0.004(3) 0.008(2)
C13 0.021(3) 0.021(3) 0.026(3) -0.001(3) 0.007(3) -0.004(2)
C14 0.017(3) 0.016(3) 0.025(3) 0.001(2) -0.001(2) -0.003(2)
C16 0.018(3) 0.026(3) 0.014(3) 0.000(2) -0.001(2) 0.000(2)
C41 0.021(3) 0.024(3) 0.026(3) -0.004(3) -0.005(3) 0.004(3)
C17 0.027(3) 0.021(3) 0.023(3) 0.002(3) -0.008(3) -0.001(3)
C18 0.027(4) 0.025(4) 0.028(3) 0.002(3) -0.003(3) -0.002(3)
C47 0.033(3) 0.028(4) 0.020(3) -0.006(3) -0.005(3) 0.000(3)
C19 0.031(4) 0.022(3) 0.033(4) -0.004(3) -0.008(3) -0.004(3)
C54 0.025(3) 0.021(3) 0.036(4) -0.001(3) -0.006(3) 0.001(2)
C43 0.030(4) 0.015(3) 0.026(4) 0.002(3) 0.002(3) 0.005(3)
C52 0.036(4) 0.049(5) 0.027(4) -0.009(3) 0.009(3) 0.000(3)
C53 0.039(4) 0.021(3) 0.033(4) -0.012(3) 0.005(3) 0.003(3)
C51 0.041(4) 0.043(4) 0.019(3) 0.006(3) 0.007(3) 0.001(3)
C46 0.029(3) 0.027(3) 0.034(3) -0.001(3) -0.011(3) -0.003(2)
O2 0.068(5) 0.082(5) 0.029(3) -0.018(3) 0.016(3) -0.009(4)
C2 0.022(3) 0.029(3) 0.024(3) 0.005(3) -0.005(3) -0.002(3)
N2 0.028(3) 0.014(3) 0.022(3) 0.003(2) -0.001(2) 0.002(2)
C29 0.019(3) 0.027(3) 0.031(4) -0.006(3) -0.010(3) 0.000(2)
C28 0.027(4) 0.024(4) 0.027(4) -0.006(3) 0.001(3) -0.001(3)
C27 0.025(3) 0.024(3) 0.023(3) -0.001(2) 0.004(2) 0.007(2)
C26 0.024(3) 0.028(3) 0.028(3) 0.005(3) -0.005(3) 0.006(3)
C25 0.047(4) 0.020(3) 0.020(3) 0.000(3) 0.002(3) 0.001(3)
C24 0.042(4) 0.024(4) 0.029(4) 0.006(3) 0.012(3) 0.002(3)
C23 0.028(4) 0.028(4) 0.022(4) 0.001(3) 0.004(3) 0.002(3)
C22 0.023(3) 0.020(3) 0.021(3) 0.005(3) -0.005(3) -0.001(2)
C21 0.027(3) 0.017(3) 0.021(3) 0.003(2) -0.001(2) -0.001(2)
C20 0.030(3) 0.027(3) 0.020(3) -0.001(2) -0.007(2) -0.003(3)
C39 0.043(4) 0.041(4) 0.040(4) -0.014(4) 0.024(4) -0.011(3)
C38 0.051(6) 0.078(9) 0.065(7) -0.045(6) 0.039(5) -0.035(5)
C37 0.036(5) 0.070(7) 0.068(6) -0.036(5) 0.023(4) -0.014(4)
C36 0.041(5) 0.073(6) 0.050(5) -0.031(5) -0.003(4) 0.018(4)
C35 0.036(4) 0.053(5) 0.035(4) -0.009(4) 0.003(3) 0.008(4)
C34 0.020(3) 0.032(4) 0.029(3) -0.015(3) 0.007(3) -0.004(3)
C33 0.019(3) 0.018(3) 0.022(3) -0.002(2) -0.001(3) -0.001(2)
C32 0.022(3) 0.013(2) 0.024(3) -0.005(3) -0.001(3) 0.002(2)
C31 0.029(4) 0.016(3) 0.019(3) -0.002(2) -0.001(3) 0.004(3)
C30 0.028(4) 0.025(4) 0.033(4) -0.002(3) -0.020(3) 0.006(3)
C55 0.126(10) 0.062(6) 0.067(6) 0.002(7) -0.007(8) 0.015(6)
C50 0.031(4) 0.027(4) 0.026(4) 0.004(3) 0.000(3) -0.005(3)

loop_
_atom_type_symbol
_atom_type_description
_atom_type_scat_dispersion_real
_atom_type_scat_dispersion_imag
_atom_type_scat_source
C C 0.0033 0.0016 'International Tables Vol C Tables 4.2.6.8 and 6.1.1.4'
H H 0.0000 0.0000 'International Tables Vol C Tables 4.2.6.8 and 6.1.1.4'
Cl Cl 0.1484 0.1585 'International Tables Vol C Tables 4.2.6.8 and 6.1.1.4'
Ir Ir -1.4442 7.9887 'International Tables Vol C Tables 4.2.6.8 and 6.1.1.4'
N N 0.0061 0.0033 'International Tables Vol C Tables 4.2.6.8 and 6.1.1.4'
O O 0.0106 0.0060 'International Tables Vol C Tables 4.2.6.8 and 6.1.1.4'

loop_
_geom_angle_atom_site_label_1
_geom_angle_atom_site_label_2
_geom_angle_atom_site_label_3
_geom_angle
_geom_angle_site_symmetry_1
_geom_angle_site_symmetry_3
_geom_angle_publ_flag
C1 Ir1 C32 94.0(2) . . ?
C1 Ir1 N1 81.4(3) . . ?
C32 Ir1 N1 90.1(3) . . ?
C1 Ir1 N3 92.6(3) . . ?
C32 Ir1 N3 81.1(3) . . ?
N1 Ir1 N3 169.1(2) . . ?
C1 Ir1 Cl1 92.97(15) . . ?
C32 Ir1 Cl1 173.01(16) . . ?
N1 Ir1 Cl1 90.63(14) . . ?
N3 Ir1 Cl1 98.9(2) . . ?
C1 Ir1 Cl1 173.09(16) . 2_665 ?
C32 Ir1 Cl1 92.81(16) . 2_665 ?
N1 Ir1 Cl1 99.7(2) . 2_665 ?
N3 Ir1 Cl1 87.28(14) . 2_665 ?
Cl1 Ir1 Cl1 80.21(4) . 2_665 ?
C2 C1 C6 116.3(5) . . ?
C2 C1 Ir1 128.7(5) . . ?
C6 C1 Ir1 115.0(5) . . ?
C15 N1 C14 105.6(6) . . ?
C15 N1 Ir1 140.5(6) . . ?
C14 N1 Ir1 112.7(5) . . ?
Ir1 Cl1 Ir1 99.72(4) . 2_665 ?
C42 N3 C40 106.2(7) . . ?
C42 N3 Ir1 140.6(6) . . ?
C40 N3 Ir1 112.4(5) . . ?
C2 C3 C4 119.9(6) . . ?
C2 C3 H3 120.0 . . ?
C4 C3 H3 120.0 . . ?
C42 N4 C41 110.8(6) . . ?
C42 N4 C49 114.0(6) . . ?
C41 N4 C49 133.7(6) . . ?
C5 C4 C3 120.4(6) . . ?
C5 C4 H4 119.8 . . ?
C3 C4 H4 119.8 . . ?
C10 C9 C8 120.3(7) . . ?
C10 C9 H9 119.9 . . ?
C8 C9 H9 119.9 . . ?
C7 C8 C9 121.7(8) . . ?
C7 C8 H8 119.2 . . ?
C9 C8 H8 119.2 . . ?
C8 C7 C12 118.8(7) . . ?
C8 C7 H7 120.6 . . ?
C12 C7 H7 120.6 . . ?
C5 C6 C1 122.4(6) . . ?
C5 C6 C14 123.1(6) . . ?
C1 C6 C14 114.3(5) . . ?
C4 C5 C6 119.1(6) . . ?
C4 C5 H5 120.5 . . ?
C6 C5 H5 120.5 . . ?
N4 C49 C50 112.4(6) . . ?
N4 C49 C54 109.9(5) . . ?
C50 C49 C54 113.3(6) . . ?
N4 C49 C48 99.0(5) . . ?
C50 C49 C48 109.4(5) . . ?
C54 C49 C48 111.9(5) . . ?
C41 C40 N3 109.6(6) . . ?
C41 C40 C33 133.9(6) . . ?
N3 C40 C33 116.2(6) . . ?
N1 C15 N2 110.2(8) . . ?
N1 C15 C16 142.2(7) . . ?
N2 C15 C16 106.9(6) . . ?
N3 C42 N4 108.1(7) . . ?
N3 C42 C43 143.1(9) . . ?
N4 C42 C43 108.4(7) . . ?
C44 C45 C46 123.2(7) . . ?
C44 C45 H45 118.4 . . ?
C46 C45 H45 118.4 . . ?
C47 C48 C43 121.3(6) . . ?
C47 C48 C49 127.0(6) . . ?
C43 C48 C49 111.7(6) . . ?
C45 C44 C43 118.3(7) . . ?
C45 C44 H44 120.9 . . ?
C43 C44 H44 120.9 . . ?
C9 C10 C11 119.4(6) . . ?
C9 C10 C13 120.6(6) . . ?
C11 C10 C13 119.7(6) . . ?
C12 C11 C10 118.9(6) . . ?
C12 C11 H11 120.6 . . ?
C10 C11 H11 120.6 . . ?
C7 C12 C11 121.0(6) . . ?
C7 C12 H12 119.5 . . ?
C11 C12 H12 119.5 . . ?
N2 C13 C14 104.6(5) . . ?
N2 C13 C10 119.9(6) . . ?
C14 C13 C10 135.4(6) . . ?
C13 C14 N1 109.9(6) . . ?
C13 C14 C6 133.6(6) . . ?
N1 C14 C6 116.2(5) . . ?
C17 C16 C21 119.0(6) . . ?
C17 C16 C15 133.9(5) . . ?
C21 C16 C15 107.0(6) . . ?
C40 C41 N4 105.3(6) . . ?
C40 C41 C34 132.6(6) . . ?
N4 C41 C34 121.7(6) . . ?
C16 C17 C18 118.6(6) . . ?
C16 C17 H17 120.7 . . ?
C18 C17 H17 120.7 . . ?
C19 C18 C17 121.1(7) . . ?
C19 C18 H18 119.5 . . ?
C17 C18 H18 119.5 . . ?
C46 C47 C48 119.2(7) . . ?
C46 C47 H47 120.4 . . ?
C48 C47 H47 120.4 . . ?
C20 C19 C18 120.7(7) . . ?
C20 C19 H19 119.7 . . ?
C18 C19 H19 119.7 . . ?
C53 C54 C49 122.9(7) . . ?
C53 C54 H54 118.5 . . ?
C49 C54 H54 118.5 . . ?
C48 C43 C44 119.7(7) . . ?
C48 C43 C42 106.7(7) . . ?
C44 C43 C42 133.6(7) . . ?
O2 C52 C53 122.2(8) . . ?
O2 C52 C51 122.1(8) . . ?
C53 C52 C51 115.4(6) . . ?
C54 C53 C52 122.6(6) . . ?
C54 C53 H53 118.7 . . ?
C52 C53 H53 118.7 . . ?
C50 C51 C52 121.9(7) . . ?
C50 C51 H51 119.0 . . ?
C52 C51 H51 119.0 . . ?
C47 C46 C45 118.2(6) . . ?
C47 C46 H46 120.9 . . ?
C45 C46 H46 120.9 . . ?
C3 C2 C1 121.9(6) . . ?
C3 C2 H2 119.1 . . ?
C1 C2 H2 119.1 . . ?
C15 N2 C13 109.7(6) . . ?
C15 N2 C22 115.7(6) . . ?
C13 N2 C22 134.0(6) . . ?
C28 C29 C30 117.9(6) . . ?
C28 C29 H29 121.1 . . ?
C30 C29 H29 121.1 . . ?
C29 C28 C33 120.9(7) . . ?
C29 C28 H28 119.6 . . ?
C33 C28 H28 119.6 . . ?
C26 C27 C22 121.1(6) . . ?
C26 C27 H27 119.4 . . ?
C22 C27 H27 119.4 . . ?
C27 C26 C25 122.9(6) . . ?
C27 C26 H26 118.6 . . ?
C25 C26 H26 118.6 . . ?
O1 C25 C26 121.7(7) . . ?
O1 C25 C24 122.3(7) . . ?
C26 C25 C24 116.0(6) . . ?
C23 C24 C25 121.2(7) . . ?
C23 C24 H24 119.4 . . ?
C25 C24 H24 119.4 . . ?
C24 C23 C22 123.8(8) . . ?
C24 C23 H23 118.1 . . ?
C22 C23 H23 118.1 . . ?
N2 C22 C23 111.9(6) . . ?
N2 C22 C27 111.6(5) . . ?
C23 C22 C27 113.0(6) . . ?
N2 C22 C21 99.5(5) . . ?
C23 C22 C21 111.6(5) . . ?
C27 C22 C21 108.5(5) . . ?
C20 C21 C16 122.3(6) . . ?
C20 C21 C22 126.8(6) . . ?
C16 C21 C22 110.9(5) . . ?
C21 C20 C19 118.2(6) . . ?
C21 C20 H20 120.9 . . ?
C19 C20 H20 120.9 . . ?
C38 C39 C34 118.7(9) . . ?
C38 C39 H39 120.7 . . ?
C34 C39 H39 120.7 . . ?
C37 C38 C39 121.7(11) . . ?
C37 C38 H38 119.2 . . ?
C39 C38 H38 119.2 . . ?
C38 C37 C36 119.8(8) . . ?
C38 C37 H37 120.1 . . ?
C36 C37 H37 120.1 . . ?
C37 C36 C35 119.2(9) . . ?
C37 C36 H36 120.4 . . ?
C35 C36 H36 120.4 . . ?
C34 C35 C36 121.4(8) . . ?
C34 C35 H35 119.3 . . ?
C36 C35 H35 119.3 . . ?
C35 C34 C39 119.2(7) . . ?
C35 C34 C41 120.8(7) . . ?
C39 C34 C41 120.0(7) . . ?
C28 C33 C32 121.9(6) . . ?
C28 C33 C40 123.8(6) . . ?
C32 C33 C40 114.2(6) . . ?
C31 C32 C33 115.8(5) . . ?
C31 C32 Ir1 129.2(5) . . ?
C33 C32 Ir1 114.8(5) . . ?
C30 C31 C32 121.6(6) . . ?
C30 C31 H31 119.2 . . ?
C32 C31 H31 119.2 . . ?
C31 C30 C29 121.8(6) . . ?
C31 C30 H30 119.1 . . ?
C29 C30 H30 119.1 . . ?
Cl4 C55 Cl2 104.6(7) . . ?
Cl3 C55 Cl5 110.7(9) . . ?
C51 C50 C49 123.0(7) . . ?
C51 C50 H50 118.5 . . ?
C49 C50 H50 118.5 . . ?

loop_
_geom_bond_atom_site_label_1
_geom_bond_atom_site_label_2
_geom_bond_distance
_geom_bond_site_symmetry_2
_geom_bond_publ_flag
Cl2 C55 1.831(15) . ?
Cl4 C55 1.783(16) . ?
Cl3 C55 1.547(17) . ?
Cl5 C55 1.934(18) . ?
Ir1 C1 2.009(6) . ?
Ir1 C32 2.008(6) . ?
Ir1 N1 2.066(7) . ?
Ir1 N3 2.074(7) . ?
Ir1 Cl1 2.5083(13) . ?
Ir1 Cl1 2.5193(13) 2_665 ?
O1 C25 1.213(8) . ?
C1 C2 1.398(10) . ?
C1 C6 1.423(10) . ?
N1 C15 1.320(12) . ?
N1 C14 1.409(9) . ?
N3 C42 1.349(12) . ?
N3 C40 1.411(9) . ?
C3 C2 1.388(10) . ?
C3 C4 1.396(11) . ?
C3 H3 0.9500 . ?
N4 C42 1.361(11) . ?
N4 C41 1.365(9) . ?
N4 C49 1.471(9) . ?
C4 C5 1.380(10) . ?
C4 H4 0.9500 . ?
C9 C10 1.373(10) . ?
C9 C8 1.384(11) . ?
C9 H9 0.9500 . ?
C8 C7 1.375(13) . ?
C8 H8 0.9500 . ?
C7 C12 1.381(11) . ?
C7 H7 0.9500 . ?
C6 C5 1.389(9) . ?
C6 C14 1.446(9) . ?
C5 H5 0.9500 . ?
C49 C50 1.488(10) . ?
C49 C54 1.513(9) . ?
C49 C48 1.529(9) . ?
C40 C41 1.361(10) . ?
C40 C33 1.440(10) . ?
C15 N2 1.358(10) . ?
C15 C16 1.478(11) . ?
C42 C43 1.450(11) . ?
C45 C44 1.354(11) . ?
C45 C46 1.407(11) . ?
C45 H45 0.9500 . ?
C48 C47 1.389(9) . ?
C48 C43 1.391(9) . ?
C44 C43 1.393(11) . ?
C44 H44 0.9500 . ?
C10 C11 1.414(9) . ?
C10 C13 1.479(9) . ?
C11 C12 1.404(9) . ?
C11 H11 0.9500 . ?
C12 H12 0.9500 . ?
C13 N2 1.371(9) . ?
C13 C14 1.370(9) . ?
C16 C17 1.383(9) . ?
C16 C21 1.414(8) . ?
C41 C34 1.489(9) . ?
C17 C18 1.400(10) . ?
C17 H17 0.9500 . ?
C18 C19 1.389(11) . ?
C18 H18 0.9500 . ?
C47 C46 1.381(11) . ?
C47 H47 0.9500 . ?
C19 C20 1.383(10) . ?
C19 H19 0.9500 . ?
C54 C53 1.312(10) . ?
C54 H54 0.9500 . ?
C52 O2 1.219(9) . ?
C52 C53 1.482(11) . ?
C52 C51 1.480(11) . ?
C53 H53 0.9500 . ?
C51 C50 1.339(11) . ?
C51 H51 0.9500 . ?
C46 H46 0.9500 . ?
C2 H2 0.9500 . ?
N2 C22 1.468(9) . ?
C29 C28 1.375(11) . ?
C29 C30 1.409(11) . ?
C29 H29 0.9500 . ?
C28 C33 1.386(10) . ?
C28 H28 0.9500 . ?
C27 C26 1.326(9) . ?
C27 C22 1.518(9) . ?
C27 H27 0.9500 . ?
C26 C25 1.475(10) . ?
C26 H26 0.9500 . ?
C25 C24 1.474(11) . ?
C24 C23 1.318(11) . ?
C24 H24 0.9500 . ?
C23 C22 1.492(11) . ?
C23 H23 0.9500 . ?
C22 C21 1.531(8) . ?
C21 C20 1.370(9) . ?
C20 H20 0.9500 . ?
C39 C38 1.386(12) . ?
C39 C34 1.397(12) . ?
C39 H39 0.9500 . ?
C38 C37 1.361(17) . ?
C38 H38 0.9500 . ?
C37 C36 1.371(15) . ?
C37 H37 0.9500 . ?
C36 C35 1.394(12) . ?
C36 H36 0.9500 . ?
C35 C34 1.359(11) . ?
C35 H35 0.9500 . ?
C33 C32 1.420(10) . ?
C32 C31 1.412(10) . ?
C31 C30 1.362(10) . ?
C31 H31 0.9500 . ?
C30 H30 0.9500 . ?
C50 H50 0.9500 . ?
